data_4329606
loop_
_publ_author_name
'Yulia Yu. Scaffidi-Domianello'
'Anton A. Legin'
'Michael A. Jakupec'
'Alexander Roller'
'Vadim Yu. Kukushkin'
'Markus Galanski'
'Bernhard K. Keppler'

_publ_section_title
;
 Novel Oximato-Bridged Platinum(II) Di- and Trimer(s): Synthetic,
 Structural, and in Vitro Anticancer Activity Studies
;
_journal_name_full 'Inorganic Chemistry'
_journal_page_first 7153
_journal_page_last 7163
_journal_paper_doi 10.1021/ic300148e
_journal_volume 51
_journal_year 2012
_chemical_formula_moiety 'C30 H62 Cl2 N6 O6 Pt3'
_chemical_formula_sum 'C30 H62 Cl2 N6 O6 Pt3'
_chemical_formula_weight 1259.03
_chemical_name_systematic
; 
3-Pentanone oximato-bridged platinum(II) trimer 
;
_space_group_IT_number 2
_symmetry_cell_setting triclinic
_symmetry_space_group_name_Hall '-P 1'
_symmetry_space_group_name_H-M 'P -1'
_atom_sites_solution_hydrogens geom
_atom_sites_solution_primary direct
_atom_sites_solution_secondary difmap
_audit_creation_method SHELXL-97
_cell_angle_alpha 85.637(3)
_cell_angle_beta 82.020(2)
_cell_angle_gamma 80.387(2)
_cell_formula_units_Z 1
_cell_length_a 9.2330(3)
_cell_length_b 9.5490(3)
_cell_length_c 11.2825(4)
_cell_measurement_reflns_used 7532
_cell_measurement_temperature 100(2)
_cell_measurement_theta_max 29.94
_cell_measurement_theta_min 2.17
_cell_volume 969.84(6)
_computing_cell_refinement 'Bruker SAINT'
_computing_data_collection 'Bruker APEX2'
_computing_data_reduction 'Bruker SAINT'
_computing_molecular_graphics 'Bruker SHELXTL'
_computing_publication_material 'Bruker SHELXTL'
_computing_structure_refinement 'SHELXL-97 (Sheldrick, 2008)'
_computing_structure_solution 'SHELXS-97 (Sheldrick, 2008)'
_diffrn_ambient_temperature 100(2)
_diffrn_measured_fraction_theta_full 0.983
_diffrn_measured_fraction_theta_max 0.983
_diffrn_measurement_device_type 'Bruker APEX-II CCD'
_diffrn_measurement_method '\f and \w scans'
_diffrn_radiation_monochromator graphite
_diffrn_radiation_source 'fine-focus sealed tube'
_diffrn_radiation_type MoK\a
_diffrn_radiation_wavelength 0.71073
_diffrn_reflns_av_R_equivalents 0.0627
_diffrn_reflns_av_sigmaI/netI 0.0532
_diffrn_reflns_limit_h_max 12
_diffrn_reflns_limit_h_min -12
_diffrn_reflns_limit_k_max 13
_diffrn_reflns_limit_k_min -13
_diffrn_reflns_limit_l_max 15
_diffrn_reflns_limit_l_min -15
_diffrn_reflns_number 24622
_diffrn_reflns_theta_full 30.01
_diffrn_reflns_theta_max 30.01
_diffrn_reflns_theta_min 2.71
_exptl_absorpt_coefficient_mu 10.976
_exptl_absorpt_correction_T_max 0.6099
_exptl_absorpt_correction_T_min 0.2175
_exptl_absorpt_correction_type multi-scan
_exptl_absorpt_process_details SADABS
_exptl_crystal_colour colorless
_exptl_crystal_density_diffrn 2.156
_exptl_crystal_description plate
_exptl_crystal_F_000 600
_exptl_crystal_size_max 0.20
_exptl_crystal_size_mid 0.10
_exptl_crystal_size_min 0.05
_refine_diff_density_max 2.114
_refine_diff_density_min -1.343
_refine_diff_density_rms 0.227
_refine_ls_extinction_method none
_refine_ls_goodness_of_fit_ref 1.031
_refine_ls_hydrogen_treatment constr
_refine_ls_matrix_type full
_refine_ls_number_parameters 215
_refine_ls_number_reflns 5546
_refine_ls_number_restraints 0
_refine_ls_restrained_S_all 1.031
_refine_ls_R_factor_all 0.0442
_refine_ls_R_factor_gt 0.0302
_refine_ls_shift/su_max 0.001
_refine_ls_shift/su_mean 0.000
_refine_ls_structure_factor_coef Fsqd
_refine_ls_weighting_details 'calc w=1/[\s^2^(Fo^2^)+(0.0329P)^2^+0.4836P] where P=(Fo^2^+2Fc^2^)/3'
_refine_ls_weighting_scheme calc
_refine_ls_wR_factor_gt 0.0683
_refine_ls_wR_factor_ref 0.0736
_reflns_number_gt 4447
_reflns_number_total 5546
_reflns_threshold_expression >2sigma(I)
_cod_data_source_file ic300148e_si_002_5.cif
_cod_data_source_block yusc031
_cod_database_code 4329606

loop_
_symmetry_equiv_pos_as_xyz
'x, y, z'
'-x, -y, -z'

loop_
_atom_site_label
_atom_site_type_symbol
_atom_site_fract_x
_atom_site_fract_y
_atom_site_fract_z
_atom_site_U_iso_or_equiv
_atom_site_adp_type
_atom_site_occupancy
_atom_site_symmetry_multiplicity
_atom_site_calc_flag
_atom_site_refinement_flags
Pt1 Pt 0.5000 1.0000 1.0000 0.01000(6) Uani 1 2 d S
Pt2 Pt 0.523134(19) 0.848239(19) 0.752346(16) 0.01316(6) Uani 1 1 d .
Cl1 Cl 0.38425(13) 0.67441(14) 0.72687(11) 0.0201(3) Uani 1 1 d .
O1 O 0.3541(4) 0.9975(3) 1.2462(3) 0.0146(7) Uani 1 1 d .
O2 O 0.3112(3) 1.0028(4) 0.9232(3) 0.0141(7) Uani 1 1 d .
O3 O 0.7052(4) 0.6284(4) 0.6076(3) 0.0198(8) Uani 1 1 d .
H3 H 0.6190 0.6104 0.6089 0.030 Uiso 1 1 calc R
N1 N 0.3975(4) 0.9098(4) 1.1501(3) 0.0117(8) Uani 1 1 d .
N2 N 0.3448(4) 0.9909(4) 0.8015(4) 0.0133(8) Uani 1 1 d .
N3 N 0.7101(4) 0.7105(4) 0.7057(4) 0.0159(9) Uani 1 1 d .
C1 C 0.3639(5) 0.7835(5) 1.1699(4) 0.0126(9) Uani 1 1 d .
C2 C 0.3960(6) 0.6779(5) 1.0739(4) 0.0176(10) Uani 1 1 d .
H2A H 0.4535 0.5886 1.1042 0.021 Uiso 1 1 calc R
H2B H 0.4568 0.7162 1.0036 0.021 Uiso 1 1 calc R
C3 C 0.2529(6) 0.6461(7) 1.0358(5) 0.0294(14) Uani 1 1 d .
H3A H 0.2769 0.5774 0.9730 0.044 Uiso 1 1 calc R
H3B H 0.1964 0.7342 1.0050 0.044 Uiso 1 1 calc R
H3C H 0.1935 0.6063 1.1051 0.044 Uiso 1 1 calc R
C4 C 0.2950(6) 0.7366(6) 1.2929(4) 0.0184(11) Uani 1 1 d .
H4A H 0.2489 0.6515 1.2865 0.022 Uiso 1 1 calc R
H4B H 0.2160 0.8133 1.3240 0.022 Uiso 1 1 calc R
C5 C 0.4093(6) 0.7017(6) 1.3808(5) 0.0235(12) Uani 1 1 d .
H5A H 0.3608 0.6718 1.4593 0.035 Uiso 1 1 calc R
H5B H 0.4538 0.7863 1.3886 0.035 Uiso 1 1 calc R
H5C H 0.4867 0.6247 1.3510 0.035 Uiso 1 1 calc R
C6 C 0.2637(5) 1.0777(6) 0.7364(4) 0.0171(10) Uani 1 1 d .
C7 C 0.2931(6) 1.0734(6) 0.6019(5) 0.0235(12) Uani 1 1 d .
H7A H 0.2917 1.1718 0.5669 0.028 Uiso 1 1 calc R
H7B H 0.3935 1.0201 0.5796 0.028 Uiso 1 1 calc R
C8 C 0.1841(7) 1.0064(7) 0.5487(5) 0.0298(13) Uani 1 1 d .
H8A H 0.2095 1.0075 0.4614 0.045 Uiso 1 1 calc R
H8B H 0.0845 1.0598 0.5688 0.045 Uiso 1 1 calc R
H8C H 0.1867 0.9079 0.5809 0.045 Uiso 1 1 calc R
C9 C 0.1424(6) 1.1877(6) 0.7922(5) 0.0215(11) Uani 1 1 d .
H9A H 0.0900 1.1450 0.8651 0.026 Uiso 1 1 calc R
H9B H 0.0698 1.2201 0.7351 0.026 Uiso 1 1 calc R
C10 C 0.2076(6) 1.3162(6) 0.8257(5) 0.0267(13) Uani 1 1 d .
H10A H 0.1273 1.3874 0.8608 0.040 Uiso 1 1 calc R
H10B H 0.2595 1.3582 0.7535 0.040 Uiso 1 1 calc R
H10C H 0.2773 1.2843 0.8840 0.040 Uiso 1 1 calc R
C11 C 0.8372(6) 0.6900(5) 0.7437(5) 0.0178(11) Uani 1 1 d .
C12 C 0.8575(6) 0.7595(6) 0.8534(4) 0.0191(11) Uani 1 1 d .
H12A H 0.8957 0.6851 0.9123 0.023 Uiso 1 1 calc R
H12B H 0.7598 0.8074 0.8899 0.023 Uiso 1 1 calc R
C13 C 0.9629(6) 0.8680(6) 0.8289(5) 0.0269(13) Uani 1 1 d .
H13A H 0.9708 0.9097 0.9041 0.040 Uiso 1 1 calc R
H13B H 0.9250 0.9432 0.7720 0.040 Uiso 1 1 calc R
H13C H 1.0609 0.8209 0.7951 0.040 Uiso 1 1 calc R
C14 C 0.9673(6) 0.5924(6) 0.6834(5) 0.0230(12) Uani 1 1 d .
H14A H 0.9365 0.4999 0.6740 0.028 Uiso 1 1 calc R
H14B H 1.0468 0.5751 0.7357 0.028 Uiso 1 1 calc R
C15 C 1.0295(6) 0.6514(7) 0.5602(5) 0.0306(14) Uani 1 1 d .
H15A H 1.1143 0.5840 0.5263 0.046 Uiso 1 1 calc R
H15B H 1.0614 0.7426 0.5687 0.046 Uiso 1 1 calc R
H15C H 0.9526 0.6654 0.5068 0.046 Uiso 1 1 calc R

loop_
_atom_site_aniso_label
_atom_site_aniso_U_11
_atom_site_aniso_U_22
_atom_site_aniso_U_33
_atom_site_aniso_U_23
_atom_site_aniso_U_13
_atom_site_aniso_U_12
Pt1 0.01141(12) 0.00959(12) 0.00883(12) -0.00054(9) -0.00045(9) -0.00189(9)
Pt2 0.01433(10) 0.01213(10) 0.01283(10) -0.00168(7) -0.00102(7) -0.00168(7)
Cl1 0.0201(6) 0.0195(6) 0.0221(7) -0.0057(5) -0.0009(5) -0.0065(5)
O1 0.0189(17) 0.0101(17) 0.0139(17) -0.0041(13) 0.0043(14) -0.0030(14)
O2 0.0147(16) 0.0188(18) 0.0093(16) -0.0033(13) -0.0006(13) -0.0043(14)
O3 0.0196(18) 0.0183(19) 0.022(2) -0.0114(15) 0.0015(15) -0.0040(15)
N1 0.0137(19) 0.0098(19) 0.011(2) -0.0010(15) 0.0005(15) -0.0014(15)
N2 0.0147(19) 0.013(2) 0.011(2) -0.0026(16) 0.0012(16) -0.0019(16)
N3 0.018(2) 0.011(2) 0.019(2) -0.0016(16) -0.0012(17) -0.0039(16)
C1 0.012(2) 0.014(2) 0.012(2) 0.0007(18) -0.0031(18) -0.0030(18)
C2 0.025(3) 0.011(2) 0.016(3) 0.0014(19) 0.000(2) -0.004(2)
C3 0.033(3) 0.038(4) 0.023(3) -0.006(3) -0.002(2) -0.018(3)
C4 0.021(3) 0.021(3) 0.015(3) -0.001(2) 0.003(2) -0.009(2)
C5 0.027(3) 0.025(3) 0.018(3) 0.004(2) -0.003(2) -0.008(2)
C6 0.018(2) 0.021(3) 0.012(2) -0.002(2) -0.0017(19) -0.002(2)
C7 0.025(3) 0.028(3) 0.017(3) -0.002(2) -0.005(2) 0.000(2)
C8 0.039(3) 0.031(3) 0.021(3) -0.003(2) -0.006(3) -0.007(3)
C9 0.018(2) 0.022(3) 0.023(3) 0.001(2) -0.007(2) 0.002(2)
C10 0.029(3) 0.017(3) 0.032(3) -0.006(2) -0.001(3) 0.002(2)
C11 0.023(3) 0.011(2) 0.019(3) -0.0003(19) 0.002(2) -0.004(2)
C12 0.021(2) 0.020(3) 0.016(3) 0.002(2) -0.003(2) -0.001(2)
C13 0.023(3) 0.034(3) 0.027(3) -0.008(3) -0.008(2) -0.007(2)
C14 0.020(3) 0.022(3) 0.025(3) -0.004(2) 0.001(2) 0.002(2)
C15 0.026(3) 0.031(3) 0.034(4) -0.005(3) 0.005(3) -0.010(3)

loop_
_atom_type_symbol
_atom_type_description
_atom_type_scat_dispersion_real
_atom_type_scat_dispersion_imag
_atom_type_scat_source
C C 0.0033 0.0016 'International Tables Vol C Tables 4.2.6.8 and 6.1.1.4'
H H 0.0000 0.0000 'International Tables Vol C Tables 4.2.6.8 and 6.1.1.4'
N N 0.0061 0.0033 'International Tables Vol C Tables 4.2.6.8 and 6.1.1.4'
Cl Cl 0.1484 0.1585 'International Tables Vol C Tables 4.2.6.8 and 6.1.1.4'
Pt Pt -1.7033 8.3905 'International Tables Vol C Tables 4.2.6.8 and 6.1.1.4'
O O 0.0106 0.0060 'International Tables Vol C Tables 4.2.6.8 and 6.1.1.4'

loop_
_geom_angle_atom_site_label_1
_geom_angle_atom_site_label_2
_geom_angle_atom_site_label_3
_geom_angle
_geom_angle_site_symmetry_1
_geom_angle_site_symmetry_3
N1 Pt1 N1 180.000(1) 2_677 .
N1 Pt1 O2 87.66(14) 2_677 2_677
N1 Pt1 O2 92.34(14) . 2_677
N1 Pt1 O2 92.34(14) 2_677 .
N1 Pt1 O2 87.66(14) . .
O2 Pt1 O2 180.0 2_677 .
N1 Pt1 Pt2 118.19(11) 2_677 2_677
N1 Pt1 Pt2 61.81(11) . 2_677
O2 Pt1 Pt2 61.12(9) 2_677 2_677
O2 Pt1 Pt2 118.88(9) . 2_677
N1 Pt1 Pt2 61.81(11) 2_677 .
N1 Pt1 Pt2 118.19(11) . .
O2 Pt1 Pt2 118.88(9) 2_677 .
O2 Pt1 Pt2 61.12(9) . .
Pt2 Pt1 Pt2 180.0 2_677 .
N2 Pt2 O1 87.85(15) . 2_677
N2 Pt2 N3 177.00(16) . .
O1 Pt2 N3 89.33(15) 2_677 .
N2 Pt2 Cl1 93.46(12) . .
O1 Pt2 Cl1 173.39(10) 2_677 .
N3 Pt2 Cl1 89.46(12) . .
N2 Pt2 Pt1 60.81(12) . .
O1 Pt2 Pt1 63.08(9) 2_677 .
N3 Pt2 Pt1 116.88(12) . .
Cl1 Pt2 Pt1 123.09(3) . .
N1 O1 Pt2 114.3(2) . 2_677
N2 O2 Pt1 110.4(2) . .
N3 O3 H3 109.5 . .
C1 N1 O1 114.7(4) . .
C1 N1 Pt1 129.8(3) . .
O1 N1 Pt1 115.5(3) . .
C6 N2 O2 115.9(4) . .
C6 N2 Pt2 129.5(3) . .
O2 N2 Pt2 114.5(3) . .
C11 N3 O3 113.3(4) . .
C11 N3 Pt2 131.7(4) . .
O3 N3 Pt2 114.8(3) . .
N1 C1 C2 121.5(4) . .
N1 C1 C4 120.3(4) . .
C2 C1 C4 118.1(4) . .
C1 C2 C3 111.1(4) . .
C1 C2 H2A 109.4 . .
C3 C2 H2A 109.4 . .
C1 C2 H2B 109.4 . .
C3 C2 H2B 109.4 . .
H2A C2 H2B 108.0 . .
C2 C3 H3A 109.5 . .
C2 C3 H3B 109.5 . .
H3A C3 H3B 109.5 . .
C2 C3 H3C 109.5 . .
H3A C3 H3C 109.5 . .
H3B C3 H3C 109.5 . .
C1 C4 C5 111.8(4) . .
C1 C4 H4A 109.3 . .
C5 C4 H4A 109.3 . .
C1 C4 H4B 109.3 . .
C5 C4 H4B 109.3 . .
H4A C4 H4B 107.9 . .
C4 C5 H5A 109.5 . .
C4 C5 H5B 109.5 . .
H5A C5 H5B 109.5 . .
C4 C5 H5C 109.5 . .
H5A C5 H5C 109.5 . .
H5B C5 H5C 109.5 . .
N2 C6 C9 120.9(4) . .
N2 C6 C7 119.7(5) . .
C9 C6 C7 119.3(4) . .
C8 C7 C6 113.8(5) . .
C8 C7 H7A 108.8 . .
C6 C7 H7A 108.8 . .
C8 C7 H7B 108.8 . .
C6 C7 H7B 108.8 . .
H7A C7 H7B 107.7 . .
C7 C8 H8A 109.5 . .
C7 C8 H8B 109.5 . .
H8A C8 H8B 109.5 . .
C7 C8 H8C 109.5 . .
H8A C8 H8C 109.5 . .
H8B C8 H8C 109.5 . .
C6 C9 C10 110.4(4) . .
C6 C9 H9A 109.6 . .
C10 C9 H9A 109.6 . .
C6 C9 H9B 109.6 . .
C10 C9 H9B 109.6 . .
H9A C9 H9B 108.1 . .
C9 C10 H10A 109.5 . .
C9 C10 H10B 109.5 . .
H10A C10 H10B 109.5 . .
C9 C10 H10C 109.5 . .
H10A C10 H10C 109.5 . .
H10B C10 H10C 109.5 . .
N3 C11 C12 120.0(5) . .
N3 C11 C14 121.8(5) . .
C12 C11 C14 118.2(4) . .
C11 C12 C13 113.6(4) . .
C11 C12 H12A 108.8 . .
C13 C12 H12A 108.8 . .
C11 C12 H12B 108.8 . .
C13 C12 H12B 108.8 . .
H12A C12 H12B 107.7 . .
C12 C13 H13A 109.5 . .
C12 C13 H13B 109.5 . .
H13A C13 H13B 109.5 . .
C12 C13 H13C 109.5 . .
H13A C13 H13C 109.5 . .
H13B C13 H13C 109.5 . .
C11 C14 C15 113.5(5) . .
C11 C14 H14A 108.9 . .
C15 C14 H14A 108.9 . .
C11 C14 H14B 108.9 . .
C15 C14 H14B 108.9 . .
H14A C14 H14B 107.7 . .
C14 C15 H15A 109.5 . .
C14 C15 H15B 109.5 . .
H15A C15 H15B 109.5 . .
C14 C15 H15C 109.5 . .
H15A C15 H15C 109.5 . .
H15B C15 H15C 109.5 . .

loop_
_geom_bond_atom_site_label_1
_geom_bond_atom_site_label_2
_geom_bond_distance
_geom_bond_site_symmetry_2
Pt1 N1 2.028(4) 2_677
Pt1 N1 2.028(4) .
Pt1 O2 2.047(3) 2_677
Pt1 O2 2.047(3) .
Pt1 Pt2 3.2094(2) 2_677
Pt1 Pt2 3.2094(2) .
Pt2 N2 1.997(4) .
Pt2 O1 2.005(3) 2_677
Pt2 N3 2.020(4) .
Pt2 Cl1 2.3169(13) .
O1 N1 1.394(5) .
O1 Pt2 2.005(3) 2_677
O2 N2 1.374(5) .
O3 N3 1.414(5) .
O3 H3 0.8400 .
N1 C1 1.290(6) .
N2 C6 1.280(6) .
N3 C11 1.284(6) .
C1 C2 1.502(7) .
C1 C4 1.512(7) .
C2 C3 1.528(7) .
C2 H2A 0.9900 .
C2 H2B 0.9900 .
C3 H3A 0.9800 .
C3 H3B 0.9800 .
C3 H3C 0.9800 .
C4 C5 1.527(7) .
C4 H4A 0.9900 .
C4 H4B 0.9900 .
C5 H5A 0.9800 .
C5 H5B 0.9800 .
C5 H5C 0.9800 .
C6 C9 1.505(7) .
C6 C7 1.507(7) .
C7 C8 1.491(8) .
C7 H7A 0.9900 .
C7 H7B 0.9900 .
C8 H8A 0.9800 .
C8 H8B 0.9800 .
C8 H8C 0.9800 .
C9 C10 1.546(8) .
C9 H9A 0.9900 .
C9 H9B 0.9900 .
C10 H10A 0.9800 .
C10 H10B 0.9800 .
C10 H10C 0.9800 .
C11 C12 1.496(7) .
C11 C14 1.507(7) .
C12 C13 1.522(7) .
C12 H12A 0.9900 .
C12 H12B 0.9900 .
C13 H13A 0.9800 .
C13 H13B 0.9800 .
C13 H13C 0.9800 .
C14 C15 1.532(8) .
C14 H14A 0.9900 .
C14 H14B 0.9900 .
C15 H15A 0.9800 .
C15 H15B 0.9800 .
C15 H15C 0.9800 .

loop_
_geom_torsion_atom_site_label_1
_geom_torsion_atom_site_label_2
_geom_torsion_atom_site_label_3
_geom_torsion_atom_site_label_4
_geom_torsion
_geom_torsion_site_symmetry_1
_geom_torsion_site_symmetry_4
N1 Pt1 Pt2 N2 -91.69(18) 2_677 .
N1 Pt1 Pt2 N2 88.31(18) . .
O2 Pt1 Pt2 N2 -161.29(17) 2_677 .
O2 Pt1 Pt2 N2 18.71(17) . .
N1 Pt1 Pt2 O1 11.92(16) 2_677 2_677
N1 Pt1 Pt2 O1 -168.08(16) . 2_677
O2 Pt1 Pt2 O1 -57.68(15) 2_677 2_677
O2 Pt1 Pt2 O1 122.32(15) . 2_677
N1 Pt1 Pt2 N3 86.13(18) 2_677 .
N1 Pt1 Pt2 N3 -93.87(18) . .
O2 Pt1 Pt2 N3 -163.47(17) . .
N1 Pt1 Pt2 Cl1 -165.34(12) 2_677 .
N1 Pt1 Pt2 Cl1 14.66(12) . .
O2 Pt1 Pt2 Cl1 125.06(11) 2_677 .
O2 Pt1 Pt2 Cl1 -54.94(11) . .
N1 Pt1 O2 N2 30.0(3) 2_677 .
N1 Pt1 O2 N2 -150.0(3) . .
Pt2 Pt1 O2 N2 154.3(2) 2_677 .
Pt2 Pt1 O2 N2 -25.7(2) . .
Pt2 O1 N1 C1 154.0(3) 2_677 .
Pt2 O1 N1 Pt1 -27.0(4) 2_677 .
O2 Pt1 N1 C1 -108.9(4) 2_677 .
O2 Pt1 N1 C1 71.1(4) . .
Pt2 Pt1 N1 C1 -164.2(5) 2_677 .
Pt2 Pt1 N1 C1 15.8(5) . .
O2 Pt1 N1 O1 72.3(3) 2_677 .
O2 Pt1 N1 O1 -107.7(3) . .
Pt2 Pt1 N1 O1 17.1(2) 2_677 .
Pt2 Pt1 N1 O1 -162.9(2) . .
Pt1 O2 N2 C6 -133.9(4) . .
Pt1 O2 N2 Pt2 42.2(3) . .
O1 Pt2 N2 C6 87.9(5) 2_677 .
Cl1 Pt2 N2 C6 -85.6(5) . .
Pt1 Pt2 N2 C6 148.1(5) . .
O1 Pt2 N2 O2 -87.5(3) 2_677 .
Cl1 Pt2 N2 O2 99.0(3) . .
Pt1 Pt2 N2 O2 -27.4(2) . .
O1 Pt2 N3 C11 43.4(5) 2_677 .
Cl1 Pt2 N3 C11 -143.1(5) . .
Pt1 Pt2 N3 C11 -15.7(5) . .
O1 Pt2 N3 O3 -131.2(3) 2_677 .
Cl1 Pt2 N3 O3 42.3(3) . .
Pt1 Pt2 N3 O3 169.7(2) . .
O1 N1 C1 C2 177.0(4) . .
Pt1 N1 C1 C2 -1.8(7) . .
O1 N1 C1 C4 -5.0(6) . .
Pt1 N1 C1 C4 176.2(3) . .
N1 C1 C2 C3 -112.6(5) . .
C4 C1 C2 C3 69.4(6) . .
N1 C1 C4 C5 -76.3(6) . .
C2 C1 C4 C5 101.8(5) . .
O2 N2 C6 C9 1.7(7) . .
Pt2 N2 C6 C9 -173.7(4) . .
O2 N2 C6 C7 179.5(4) . .
Pt2 N2 C6 C7 4.1(7) . .
N2 C6 C7 C8 104.7(6) . .
C9 C6 C7 C8 -77.4(6) . .
N2 C6 C9 C10 79.8(6) . .
C7 C6 C9 C10 -98.0(6) . .
O3 N3 C11 C12 -175.0(4) . .
Pt2 N3 C11 C12 10.4(7) . .
O3 N3 C11 C14 2.7(7) . .
Pt2 N3 C11 C14 -171.9(4) . .
N3 C11 C12 C13 -114.8(5) . .
C14 C11 C12 C13 67.4(6) . .
N3 C11 C14 C15 70.7(7) . .
C12 C11 C14 C15 -111.6(5) . .
